data_2100683
loop_
_publ_author_name
'V. Bertolasi'
'L. Pretto'
'V. Ferretti'
'P. Gilli'
'G. Gilli'

_publ_section_title
;
 Interplay between steric and electronic factors in determining the
 strength of intramolecular N---H&#x00B7;&#x00B7;&#x00B7;O
 resonance-assisted hydrogen bonds in \b-enaminones
;
_journal_coeditor_code BK5040
_journal_date_accepted 2006-09-21
_journal_date_recd_electronic 2006-07-10
_journal_issue 6
_journal_name_full 'Acta Crystallographica Section B'
_journal_page_first 1112
_journal_page_last 1120
_journal_paper_category FA
_journal_paper_doi 10.1107/S0108768106036421
_journal_volume 62
_journal_year 2006
_chemical_formula_moiety 'C15 H17 N O3'
_chemical_formula_sum 'C15 H17 N O3'
_chemical_formula_weight 259.30
_chemical_name_systematic
;
 ?
;
_space_group_IT_number 14
_symmetry_cell_setting monoclinic
_symmetry_space_group_name_Hall '-P 2yn'
_symmetry_space_group_name_H-M 'P 1 21/n 1'
_atom_sites_solution_hydrogens difmap
_atom_sites_solution_primary direct
_atom_sites_solution_secondary difmap
_audit_creation_method SHELXL-97
_cell_angle_alpha 90.00
_cell_angle_beta 107.3120(10)
_cell_angle_gamma 90.00
_cell_formula_units_Z 4
_cell_length_a 14.0608(3)
_cell_length_b 6.64070(10)
_cell_length_c 14.4581(3)
_cell_measurement_reflns_used 7564
_cell_measurement_temperature 150
_cell_measurement_theta_max 30.0
_cell_measurement_theta_min 1.8
_cell_volume 1288.85(4)
_computing_cell_refinement 'Denzo SMN (Otwinowski & Minor, 1997)'
_computing_data_collection 'Kappa CCD Server Software (Nonius, 1997)'
_computing_data_reduction 'Denzo SMN (Otwinowski & Minor, 1997)'
_computing_molecular_graphics 'ORTEP III (Burnett & Johnson, 1996)'
_computing_publication_material
;
SHELXL-97 (Sheldrick, 1997), PARST (Nardelli, 1995), PLATON (Spek, 2002)
;
_computing_structure_refinement 'SHELXL-97 (Sheldrick, 1997)'
_computing_structure_solution 'SIR97 (Altomare et al., 1999)'
_diffrn_ambient_temperature 150
_diffrn_measured_fraction_theta_full 0.993
_diffrn_measured_fraction_theta_max 0.993
_diffrn_measurement_device_type 'Nonius Kappa CCD'
_diffrn_measurement_method '\f scans and \w scans'
_diffrn_radiation_monochromator graphite
_diffrn_radiation_source 'fine-focus sealed tube'
_diffrn_radiation_type MoK\a
_diffrn_radiation_wavelength 0.71070
_diffrn_reflns_av_R_equivalents 0.0280
_diffrn_reflns_av_sigmaI/netI 0.0237
_diffrn_reflns_limit_h_max 19
_diffrn_reflns_limit_h_min -19
_diffrn_reflns_limit_k_max 9
_diffrn_reflns_limit_k_min -9
_diffrn_reflns_limit_l_max 19
_diffrn_reflns_limit_l_min -20
_diffrn_reflns_number 11215
_diffrn_reflns_theta_full 30.01
_diffrn_reflns_theta_max 30.0
_diffrn_reflns_theta_min 1.8
_exptl_absorpt_coefficient_mu 0.093
_exptl_absorpt_correction_type none
_exptl_crystal_colour Colourless
_exptl_crystal_density_diffrn 1.336
_exptl_crystal_density_method 'not measured'
_exptl_crystal_description Irregular
_exptl_crystal_F_000 552
_exptl_crystal_size_max 0.43
_exptl_crystal_size_mid 0.32
_exptl_crystal_size_min 0.24
_refine_diff_density_max 0.314
_refine_diff_density_min -0.216
_refine_ls_extinction_method none
_refine_ls_goodness_of_fit_ref 1.146
_refine_ls_hydrogen_treatment refall
_refine_ls_matrix_type full
_refine_ls_number_parameters 240
_refine_ls_number_reflns 3749
_refine_ls_number_restraints 0
_refine_ls_restrained_S_all 1.146
_refine_ls_R_factor_all 0.0652
_refine_ls_R_factor_gt 0.0526
_refine_ls_shift/su_max 0.000
_refine_ls_shift/su_mean 0.000
_refine_ls_structure_factor_coef Fsqd
_refine_ls_weighting_details 'calc w=1/[\s^2^(Fo^2^)+(0.0361P)^2^+0.7763P] where P=(Fo^2^+2Fc^2^)/3'
_refine_ls_weighting_scheme calc
_refine_ls_wR_factor_gt 0.1122
_refine_ls_wR_factor_ref 0.1229
_reflns_number_gt 3285
_reflns_number_total 3749
_reflns_threshold_expression I>2sigma(I)
_cod_data_source_file bk5040.cif
_cod_data_source_block 5
_cod_depositor_comments
;
The following automatic conversions were performed:
'_symmetry_cell_setting' value 'Monoclinic' changed to 'monoclinic'
according to '/home/saulius/struct/CIF-dictionaries/cif_core.dic'
dictionary named 'cif_core.dic' version 2.4.1 from 2010-06-29.

Automatic conversion script
Id: cif_fix_enum 1527 2010-12-29 10:47:43Z saulius 

The following automatic conversions were performed:

'_symmetry_cell_setting' value 'Monoclinic' changed to 'monoclinic'
according to /home/saulius/struct/CIF-dictionaries/cif_core.dic
dictionary named 'cif_core.dic' version 2.4.1 from 2010-06-29.

Automatic conversion script
Id: cif_fix_values 1715 2011-07-08 13:25:40Z adriana 
;
_cod_original_sg_symbol_H-M 'P 21/n'
_cod_database_code 2100683

loop_
_symmetry_equiv_pos_as_xyz
'x, y, z'
'-x+1/2, y+1/2, -z+1/2'
'-x, -y, -z'
'x-1/2, -y-1/2, z-1/2'

loop_
_atom_site_type_symbol
_atom_site_label
_atom_site_fract_x
_atom_site_fract_y
_atom_site_fract_z
_atom_site_U_iso_or_equiv
_atom_site_adp_type
_atom_site_calc_flag
_atom_site_occupancy
N N1 0.41374(8) 0.24094(17) 0.38486(8) 0.0209(2) Uani d 1
O O1 0.39383(7) -0.07000(16) 0.48138(8) 0.0315(3) Uani d 1
O O2 0.12836(9) 0.39489(18) 0.39642(11) 0.0479(4) Uani d 1
O O3 0.64229(7) 0.25553(15) 0.19084(8) 0.0281(2) Uani d 1
C C1 0.30679(9) -0.0143(2) 0.47291(9) 0.0215(3) Uani d 1
C C2 0.26417(9) 0.16802(19) 0.42305(9) 0.0189(2) Uani d 1
C C3 0.32000(9) 0.28966(19) 0.37688(9) 0.0195(2) Uani d 1
C C4 0.24434(10) -0.1449(2) 0.51788(11) 0.0288(3) Uani d 1
C C5 0.13503(10) -0.1385(2) 0.45970(11) 0.0278(3) Uani d 1
C C6 0.09871(10) 0.0768(2) 0.45365(11) 0.0264(3) Uani d 1
C C7 0.16329(10) 0.2269(2) 0.42114(10) 0.0246(3) Uani d 1
C C8 0.27602(12) 0.4652(2) 0.31375(12) 0.0308(3) Uani d 1
C C9 0.48162(9) 0.34834(19) 0.34652(9) 0.0205(3) Uani d 1
C C10 0.52448(9) 0.2435(2) 0.28543(9) 0.0204(2) Uani d 1
C C11 0.59509(9) 0.3414(2) 0.25132(9) 0.0211(3) Uani d 1
C C12 0.62228(10) 0.5399(2) 0.27838(10) 0.0252(3) Uani d 1
C C13 0.57830(11) 0.6402(2) 0.33878(10) 0.0275(3) Uani d 1
C C14 0.50757(11) 0.5458(2) 0.37398(10) 0.0255(3) Uani d 1
C C15 0.61462(12) 0.0544(2) 0.15816(13) 0.0317(3) Uani d 1
H H1 0.4363(14) 0.128(3) 0.4203(14) 0.041(5) Uiso d 1
H H41 0.2505(14) -0.088(3) 0.5855(14) 0.042(5) Uiso d 1
H H42 0.2714(15) -0.279(3) 0.5244(14) 0.043(5) Uiso d 1
H H51 0.0945(14) -0.225(3) 0.4910(14) 0.036(5) Uiso d 1
H H52 0.1290(14) -0.197(3) 0.3911(14) 0.041(5) Uiso d 1
H H61 0.0934(14) 0.122(3) 0.5176(14) 0.039(5) Uiso d 1
H H62 0.0320(15) 0.092(3) 0.4099(14) 0.039(5) Uiso d 1
H H81 0.3130(14) 0.493(3) 0.2698(13) 0.036(5) Uiso d 1
H H82 0.2080(16) 0.435(3) 0.2768(15) 0.045(5) Uiso d 1
H H83 0.2766(15) 0.583(3) 0.3537(15) 0.043(5) Uiso d 1
H H10 0.5040(12) 0.106(3) 0.2668(12) 0.025(4) Uiso d 1
H H12 0.6744(13) 0.607(3) 0.2541(13) 0.032(4) Uiso d 1
H H13 0.5956(13) 0.781(3) 0.3580(13) 0.033(5) Uiso d 1
H H14 0.4769(14) 0.615(3) 0.4175(13) 0.033(5) Uiso d 1
H H151 0.5423(15) 0.043(3) 0.1256(14) 0.040(5) Uiso d 1
H H152 0.6505(14) 0.026(3) 0.1102(14) 0.038(5) Uiso d 1
H H153 0.6365(14) -0.038(3) 0.2128(14) 0.039(5) Uiso d 1

loop_
_atom_site_aniso_label
_atom_site_aniso_U_11
_atom_site_aniso_U_22
_atom_site_aniso_U_33
_atom_site_aniso_U_12
_atom_site_aniso_U_13
_atom_site_aniso_U_23
N1 0.0202(5) 0.0197(5) 0.0238(5) 0.0016(4) 0.0083(4) 0.0048(4)
O1 0.0199(5) 0.0302(5) 0.0448(6) 0.0052(4) 0.0102(4) 0.0162(5)
O2 0.0343(6) 0.0260(6) 0.0922(10) 0.0117(5) 0.0320(7) 0.0127(6)
O3 0.0291(5) 0.0247(5) 0.0362(5) -0.0028(4) 0.0187(4) -0.0009(4)
C1 0.0183(5) 0.0234(6) 0.0215(6) -0.0006(5) 0.0038(4) 0.0028(5)
C2 0.0182(5) 0.0193(6) 0.0189(5) 0.0006(4) 0.0053(4) -0.0008(4)
C3 0.0204(6) 0.0184(6) 0.0187(5) 0.0011(5) 0.0044(4) -0.0008(4)
C4 0.0210(6) 0.0317(8) 0.0330(7) -0.0007(6) 0.0070(5) 0.0122(6)
C5 0.0212(6) 0.0262(7) 0.0356(7) -0.0030(5) 0.0079(5) 0.0023(6)
C6 0.0197(6) 0.0274(7) 0.0338(7) -0.0006(5) 0.0106(5) -0.0026(6)
C7 0.0208(6) 0.0221(6) 0.0320(7) 0.0014(5) 0.0095(5) -0.0026(5)
C8 0.0271(7) 0.0288(7) 0.0361(8) 0.0068(6) 0.0087(6) 0.0133(6)
C9 0.0200(6) 0.0207(6) 0.0202(5) 0.0000(5) 0.0053(4) 0.0046(5)
C10 0.0190(6) 0.0187(6) 0.0225(6) -0.0007(5) 0.0047(4) 0.0032(5)
C11 0.0195(6) 0.0224(6) 0.0214(6) 0.0002(5) 0.0059(4) 0.0039(5)
C12 0.0251(6) 0.0231(6) 0.0269(6) -0.0045(5) 0.0068(5) 0.0044(5)
C13 0.0335(7) 0.0210(6) 0.0266(6) -0.0066(6) 0.0067(5) -0.0002(5)
C14 0.0310(7) 0.0233(6) 0.0227(6) -0.0013(5) 0.0089(5) -0.0004(5)
C15 0.0317(8) 0.0255(7) 0.0423(8) -0.0007(6) 0.0176(7) -0.0031(6)

loop_
_atom_type_symbol
_atom_type_description
_atom_type_scat_dispersion_real
_atom_type_scat_dispersion_imag
_atom_type_scat_source
C C 0.0033 0.0016 'International Tables Vol C Tables 4.2.6.8 and 6.1.1.4'
H H 0.0000 0.0000 'International Tables Vol C Tables 4.2.6.8 and 6.1.1.4'
O O 0.0106 0.0060 'International Tables Vol C Tables 4.2.6.8 and 6.1.1.4'
N N 0.0061 0.0033 'International Tables Vol C Tables 4.2.6.8 and 6.1.1.4'

loop_
_geom_angle_atom_site_label_1
_geom_angle_atom_site_label_2
_geom_angle_atom_site_label_3
_geom_angle
C3 N1 C9 127.21(11)
C3 N1 H1 114.8(12)
C9 N1 H1 117.9(12)
C11 O3 C15 117.60(11)
O1 C1 C2 123.08(12)
O1 C1 C4 117.75(12)
C2 C1 C4 119.17(11)
C3 C2 C1 120.31(11)
C3 C2 C7 120.40(11)
C1 C2 C7 119.29(11)
N1 C3 C2 119.50(11)
N1 C3 C8 117.53(12)
C2 C3 C8 122.86(12)
C1 C4 C5 111.58(11)
C1 C4 H41 107.6(11)
C5 C4 H41 107.5(11)
C1 C4 H42 108.1(12)
C5 C4 H42 112.6(12)
H41 C4 H42 109.2(16)
C6 C5 C4 109.11(12)
C6 C5 H51 109.8(10)
C4 C5 H51 110.5(11)
C6 C5 H52 111.5(11)
C4 C5 H52 107.4(10)
H51 C5 H52 108.5(15)
C5 C6 C7 114.65(11)
C5 C6 H61 110.4(11)
C7 C6 H61 107.9(11)
C5 C6 H62 112.3(12)
C7 C6 H62 106.5(11)
H61 C6 H62 104.5(15)
O2 C7 C2 123.34(13)
O2 C7 C6 117.60(12)
C2 C7 C6 119.04(12)
C3 C8 H81 110.5(11)
C3 C8 H82 109.5(12)
H81 C8 H82 108.5(16)
C3 C8 H83 109.5(12)
H81 C8 H83 109.5(16)
H82 C8 H83 109.3(17)
C14 C9 C10 121.78(12)
C14 C9 N1 120.66(12)
C10 C9 N1 117.46(11)
C11 C10 C9 118.62(12)
C11 C10 H10 121.6(10)
C9 C10 H10 119.8(10)
O3 C11 C10 124.30(12)
O3 C11 C12 115.32(11)
C10 C11 C12 120.38(12)
C13 C12 C11 119.70(12)
C13 C12 H12 121.1(10)
C11 C12 H12 119.2(10)
C12 C13 C14 121.07(13)
C12 C13 H13 121.1(10)
C14 C13 H13 117.8(10)
C9 C14 C13 118.44(13)
C9 C14 H14 120.1(11)
C13 C14 H14 121.5(11)
O3 C15 H151 111.6(12)
O3 C15 H152 105.1(11)
H151 C15 H152 108.6(15)
O3 C15 H153 109.4(12)
H151 C15 H153 111.7(16)
H152 C15 H153 110.2(16)

loop_
_geom_bond_atom_site_label_1
_geom_bond_atom_site_label_2
_geom_bond_distance
N1 C3 1.3283(16)
N1 C9 1.4289(16)
N1 H1 0.91(2)
O1 C1 1.2491(16)
O2 C7 1.2282(17)
O3 C11 1.3695(16)
O3 C15 1.4315(18)
C1 C2 1.4450(18)
C1 C4 1.5117(18)
C2 C3 1.4236(17)
C2 C7 1.4637(17)
C3 C8 1.4961(18)
C4 C5 1.5173(19)
C4 H41 1.03(2)
C4 H42 0.96(2)
C5 C6 1.512(2)
C5 H51 1.006(19)
C5 H52 1.05(2)
C6 C7 1.5144(19)
C6 H61 0.995(19)
C6 H62 0.967(19)
C8 H81 0.951(19)
C8 H82 0.97(2)
C8 H83 0.97(2)
C9 C14 1.3869(19)
C9 C10 1.3946(18)
C10 C11 1.3937(17)
C10 H10 0.974(17)
C11 C12 1.3959(19)
C12 C13 1.382(2)
C12 H12 1.007(18)
C13 C14 1.394(2)
C13 H13 0.987(19)
C14 H14 0.977(18)
C15 H151 0.99(2)
C15 H152 0.989(19)
C15 H153 0.98(2)

loop_
_cod_related_entry_id
_cod_related_entry_database
_cod_related_entry_code
1 ChemSpider 10572193
